data_7224866
loop_
_publ_author_name
'Roy, Sandipan'
'Titi, Hatem M.'
'Goldberg, Israel'

_publ_section_title
;
 Supramolecular organic frameworks (SOFs) of
 tetrakis(4-hydroxyphenyl)porphyrin with efficient guest inclusion
;
_journal_issue 19
_journal_name_full CrystEngComm
_journal_page_first 3372
_journal_paper_doi 10.1039/C6CE00518G
_journal_volume 18
_journal_year 2016
_chemical_formula_moiety 'C44 H30 N4 O4, 2(C20 H12), 2(C5 H5 N)'
_chemical_formula_sum 'C94 H64 N6 O4'
_chemical_formula_weight 1341.51
_space_group_crystal_system monoclinic
_space_group_IT_number 12
_space_group_name_Hall '-C 2y'
_space_group_name_H-M_alt 'C 1 2/m 1'
_symmetry_space_group_name_Hall '-C 2y'
_symmetry_space_group_name_H-M 'C 1 2/m 1'
_atom_sites_solution_hydrogens mixed
_atom_sites_solution_primary direct
_atom_sites_solution_secondary difmap
_audit_creation_method SHELXL-2014/7
_audit_update_record
;
2016-02-24 deposited with the CCDC.
2016-04-06 downloaded from the CCDC.
;
_cell_angle_alpha 90
_cell_angle_beta 110.377(3)
_cell_angle_gamma 90
_cell_formula_units_Z 2
_cell_length_a 11.4400(7)
_cell_length_b 20.5920(12)
_cell_length_c 14.7450(9)
_cell_measurement_reflns_used 3226
_cell_measurement_temperature 110(2)
_cell_measurement_theta_max 28.33
_cell_measurement_theta_min 1.47
_cell_volume 3256.1(3)
_computing_cell_refinement 'Saint, Bruker-AXS'
_computing_data_collection 'Apex2, Bruker-AXS'
_computing_data_reduction 'Saint, Bruker-AXS'
_computing_structure_refinement 'SHELXL-2014/7 (Sheldrick, 2015)'
_computing_structure_solution 'SHELXT-2014 (Sheldrick, 2015)'
_diffrn_ambient_temperature 110(2)
_diffrn_detector_area_resol_mean 1.75
_diffrn_measured_fraction_theta_full 0.994
_diffrn_measured_fraction_theta_max 0.992
_diffrn_measurement_device_type 'ApexDuo, Bruker-AXS'
_diffrn_measurement_method '1 deg. \f and \w scans'
_diffrn_radiation_type MoK\a
_diffrn_radiation_wavelength 0.71073
_diffrn_reflns_av_R_equivalents 0.0299
_diffrn_reflns_av_unetI/netI 0.0291
_diffrn_reflns_Laue_measured_fraction_full 0.994
_diffrn_reflns_Laue_measured_fraction_max 0.992
_diffrn_reflns_limit_h_max 15
_diffrn_reflns_limit_h_min -15
_diffrn_reflns_limit_k_max 27
_diffrn_reflns_limit_k_min -27
_diffrn_reflns_limit_l_max 19
_diffrn_reflns_limit_l_min -19
_diffrn_reflns_number 16102
_diffrn_reflns_point_group_measured_fraction_full 0.994
_diffrn_reflns_point_group_measured_fraction_max 0.992
_diffrn_reflns_theta_full 25.242
_diffrn_reflns_theta_max 28.332
_diffrn_reflns_theta_min 1.473
_diffrn_source 'ImuS micro-focus'
_exptl_absorpt_coefficient_mu 0.084
_exptl_absorpt_correction_T_max 0.988
_exptl_absorpt_correction_T_min 0.979
_exptl_absorpt_correction_type multi-scan
_exptl_absorpt_process_details 'Sadabs, Bruker-AXS'
_exptl_crystal_colour red
_exptl_crystal_density_diffrn 1.368
_exptl_crystal_description prism
_exptl_crystal_F_000 1404
_exptl_crystal_size_max 0.250
_exptl_crystal_size_mid 0.180
_exptl_crystal_size_min 0.150
_refine_diff_density_max 0.476
_refine_diff_density_min -0.376
_refine_diff_density_rms 0.049
_refine_ls_extinction_method none
_refine_ls_goodness_of_fit_ref 1.032
_refine_ls_hydrogen_treatment constr
_refine_ls_matrix_type full
_refine_ls_number_parameters 258
_refine_ls_number_reflns 4143
_refine_ls_number_restraints 0
_refine_ls_restrained_S_all 1.032
_refine_ls_R_factor_all 0.0657
_refine_ls_R_factor_gt 0.0481
_refine_ls_shift/su_max 0.007
_refine_ls_shift/su_mean 0.000
_refine_ls_structure_factor_coef Fsqd
_refine_ls_weighting_details 'w=1/[\s^2^(Fo^2^)+(0.0575P)^2^+3.6996P] where P=(Fo^2^+2Fc^2^)/3'
_refine_ls_weighting_scheme calc
_refine_ls_wR_factor_gt 0.1204
_refine_ls_wR_factor_ref 0.1333
_reflns_Friedel_coverage 0.000
_reflns_number_gt 3226
_reflns_number_total 4143
_reflns_threshold_expression 'I > 2\s(I)'
_cod_data_source_file c6ce00518g2.cif
_cod_data_source_block sn29
_cod_depositor_comments 'Adding full bibliography for 7224863--7224869.cif.'
_cod_database_code 7224866
_shelx_shelxl_version_number 2014/7
_shelx_space_group_comment
;
The symmetry employed for this shelxl refinement is uniquely defined
by the following loop, which should always be used as a source of
symmetry information in preference to the above space-group names.
They are only intended as comments.
;
_shelx_estimated_absorpt_t_min 0.979
_shelx_estimated_absorpt_t_max 0.988

loop_
_space_group_symop_operation_xyz
'x, y, z'
'-x, y, -z'
'x+1/2, y+1/2, z'
'-x+1/2, y+1/2, -z'
'-x, -y, -z'
'x, -y, z'
'-x+1/2, -y+1/2, -z'
'x+1/2, -y+1/2, z'

loop_
_atom_site_label
_atom_site_type_symbol
_atom_site_fract_x
_atom_site_fract_y
_atom_site_fract_z
_atom_site_U_iso_or_equiv
_atom_site_adp_type
_atom_site_occupancy
_atom_site_site_symmetry_order
_atom_site_calc_flag
_atom_site_refinement_flags_posn
_atom_site_refinement_flags_adp
_atom_site_refinement_flags_occupancy
O1 O 0.40558(14) 0.31063(5) 0.40995(8) 0.0396(3) Uani 1 1 d . . .
H1 H 0.4687 0.3107 0.4607 0.047 Uiso 0.5 1 d R U P
H1A H 0.3791 0.3472 0.3859 0.047 Uiso 0.5 1 d R U P
N1 N 0.5000 0.09819(7) 0.0000 0.0172(3) Uani 1 2 d S T P
N2 N 0.46612(15) 0.0000 0.13019(12) 0.0159(3) Uani 1 2 d S T P
H2 H 0.4764 0.0000 0.0730 0.019 Uiso 1 2 d R U P
C1 C 0.52788(15) 0.22836(7) 0.37184(10) 0.0231(3) Uani 1 1 d . . .
H3 H 0.5932 0.2354 0.4319 0.028 Uiso 1 1 calc R U .
C2 C 0.46170(13) 0.11907(6) 0.15217(10) 0.0162(3) Uani 1 1 d . . .
C3 C 0.45304(12) 0.05464(6) 0.17920(10) 0.0156(3) Uani 1 1 d . . .
C4 C 0.49035(15) 0.20628(7) 0.04261(11) 0.0232(3) Uani 1 1 d . . .
H4 H 0.4829 0.2432 0.0788 0.028 Uiso 1 1 calc R U .
C5 C 0.48319(13) 0.13852(6) 0.06818(10) 0.0180(3) Uani 1 1 d . . .
C6 C 0.34027(14) 0.20908(7) 0.19479(11) 0.0224(3) Uani 1 1 d . . .
H6 H 0.2761 0.2031 0.1339 0.027 Uiso 1 1 calc R U .
C7 C 0.54024(14) 0.18070(7) 0.30883(10) 0.0201(3) Uani 1 1 d . . .
H7 H 0.6134 0.1547 0.3271 0.024 Uiso 1 1 calc R U .
C8 C 0.42008(16) 0.26564(7) 0.34704(11) 0.0242(3) Uani 1 1 d . . .
C9 C 0.44696(13) 0.17047(6) 0.21945(10) 0.0169(3) Uani 1 1 d . . .
C10 C 0.42623(13) 0.03324(6) 0.26206(10) 0.0167(3) Uani 1 1 d . . .
H10 H 0.4111 0.0604 0.3089 0.020 Uiso 1 1 calc R U .
C11 C 0.32616(15) 0.25619(7) 0.25771(11) 0.0263(3) Uani 1 1 d . . .
H11 H 0.2526 0.2819 0.2399 0.032 Uiso 1 1 calc R U .
C12 C 0.13512(13) 0.06043(7) 0.29223(11) 0.0199(3) Uani 1 1 d . . .
C13 C 0.2815(2) 0.0000 0.42945(15) 0.0265(5) Uani 1 2 d S T P
C14 C 0.18297(18) 0.0000 0.33758(14) 0.0184(4) Uani 1 2 d S T P
C15 C 0.03610(14) 0.06028(7) 0.19676(11) 0.0236(3) Uani 1 1 d . . .
C16 C 0.32910(17) 0.05997(10) 0.47341(12) 0.0362(4) Uani 1 1 d . . .
H16 H 0.3947 0.0604 0.5344 0.043 Uiso 1 1 calc R U .
C17 C -0.0091(2) 0.0000 0.15027(16) 0.0229(4) Uani 1 2 d S T P
C18 C 0.28225(18) 0.11683(9) 0.42951(13) 0.0377(4) Uani 1 1 d . . .
H18 H 0.3154 0.1567 0.4600 0.045 Uiso 1 1 calc R U .
C19 C 0.18548(16) 0.11736(8) 0.33973(13) 0.0294(4) Uani 1 1 d . . .
H19 H 0.1535 0.1578 0.3106 0.035 Uiso 1 1 calc R U .
C20 C -0.1047(2) 0.0000 0.05734(18) 0.0336(5) Uani 1 2 d S T P
C21 C -0.01728(18) 0.11731(9) 0.15154(16) 0.0452(5) Uani 1 1 d . . .
H21 H 0.0103 0.1577 0.1830 0.054 Uiso 1 1 calc R U .
C22 C -0.15293(19) -0.05996(11) 0.01346(15) 0.0490(6) Uani 1 1 d . . .
H22 H -0.2150 -0.0605 -0.0493 0.059 Uiso 1 1 calc R U .
C23 C -0.1114(2) 0.11659(11) 0.06002(18) 0.0613(7) Uani 1 1 d . . .
H23 H -0.1465 0.1564 0.0304 0.074 Uiso 1 1 calc R U .
N3 N 0.3244(3) 0.42254(15) 0.3362(2) 0.0238(6) Uani 0.5 1 d . . P
C24 C 0.35291(19) 0.46736(8) 0.39508(17) 0.0431(5) Uani 1 1 d . . .
H24 H 0.3842 0.4510 0.4593 0.052 Uiso 1 1 d R U .
C25 C 0.2536(2) 0.5000 0.2171(2) 0.0446(7) Uani 1 2 d S T P
H25 H 0.2108 0.5000 0.1491 0.053 Uiso 1 2 d R U P
C26 C 0.2703(5) 0.4439(3) 0.2434(4) 0.0347(13) Uani 0.5 1 d . . P
H26 H 0.2429 0.4115 0.1947 0.042 Uiso 0.5 1 d R U P
C27 C 0.2931(5) 0.4453(2) 0.2901(5) 0.0392(13) Uani 0.5 1 d . . P
H27 H 0.2817 0.4008 0.2723 0.047 Uiso 0.5 1 d R U P

loop_
_atom_site_aniso_label
_atom_site_aniso_U_11
_atom_site_aniso_U_22
_atom_site_aniso_U_33
_atom_site_aniso_U_23
_atom_site_aniso_U_13
_atom_site_aniso_U_12
O1 0.0809(10) 0.0169(5) 0.0200(6) -0.0026(4) 0.0164(6) 0.0136(6)
N1 0.0246(9) 0.0119(7) 0.0182(8) 0.000 0.0114(7) 0.000
N2 0.0217(8) 0.0124(7) 0.0155(8) 0.000 0.0089(7) 0.000
C1 0.0347(8) 0.0153(6) 0.0153(7) 0.0003(5) 0.0037(6) -0.0006(6)
C2 0.0187(7) 0.0136(6) 0.0168(6) -0.0015(5) 0.0067(5) 0.0001(5)
C3 0.0167(6) 0.0150(6) 0.0154(6) -0.0014(5) 0.0061(5) 0.0001(5)
C4 0.0374(9) 0.0112(6) 0.0245(7) -0.0017(5) 0.0153(7) 0.0000(6)
C5 0.0237(7) 0.0122(6) 0.0193(7) -0.0009(5) 0.0091(6) 0.0000(5)
C6 0.0248(7) 0.0209(7) 0.0195(7) -0.0044(6) 0.0052(6) 0.0018(5)
C7 0.0251(7) 0.0155(6) 0.0195(7) 0.0016(5) 0.0074(6) 0.0015(5)
C8 0.0440(9) 0.0112(6) 0.0184(7) -0.0012(5) 0.0119(7) 0.0032(6)
C9 0.0240(7) 0.0115(6) 0.0169(6) -0.0014(5) 0.0091(6) -0.0019(5)
C10 0.0193(7) 0.0162(6) 0.0157(6) -0.0005(5) 0.0073(5) 0.0005(5)
C11 0.0320(8) 0.0211(7) 0.0241(8) -0.0028(6) 0.0076(7) 0.0086(6)
C12 0.0185(7) 0.0204(7) 0.0229(7) -0.0018(5) 0.0100(6) -0.0009(5)
C13 0.0223(11) 0.0419(13) 0.0170(10) 0.000 0.0087(8) 0.000
C14 0.0163(9) 0.0234(10) 0.0183(9) 0.000 0.0094(8) 0.000
C15 0.0196(7) 0.0218(7) 0.0276(8) 0.0054(6) 0.0059(6) -0.0008(5)
C16 0.0291(9) 0.0570(12) 0.0203(8) -0.0119(8) 0.0060(7) -0.0099(8)
C17 0.0186(10) 0.0263(10) 0.0225(10) 0.000 0.0055(8) 0.000
C18 0.0428(10) 0.0395(10) 0.0334(9) -0.0194(8) 0.0165(8) -0.0162(8)
C19 0.0340(9) 0.0221(7) 0.0354(9) -0.0068(7) 0.0165(7) -0.0038(6)
C20 0.0197(11) 0.0491(15) 0.0262(12) 0.000 0.0007(9) 0.000
C21 0.0363(10) 0.0260(8) 0.0575(12) 0.0161(9) -0.0035(9) -0.0040(7)
C22 0.0295(10) 0.0658(14) 0.0371(11) -0.0223(10) -0.0069(8) 0.0023(9)
C23 0.0441(12) 0.0451(12) 0.0695(15) 0.0366(11) -0.0121(11) -0.0041(9)
N3 0.0256(15) 0.0167(14) 0.0334(17) 0.0006(12) 0.0158(13) 0.0013(11)
C24 0.0467(11) 0.0237(9) 0.0717(14) 0.0051(9) 0.0367(11) 0.0029(8)
C25 0.0226(12) 0.063(2) 0.0517(17) 0.000 0.0171(12) 0.000
C26 0.021(2) 0.049(3) 0.033(2) 0.019(2) 0.008(2) -0.0002(17)
C27 0.030(3) 0.021(2) 0.075(5) 0.013(3) 0.028(4) 0.0034(18)

loop_
_atom_type_symbol
_atom_type_description
_atom_type_scat_dispersion_real
_atom_type_scat_dispersion_imag
_atom_type_scat_source
C C 0.0033 0.0016 'International Tables Vol C Tables 4.2.6.8 and 6.1.1.4'
H H 0.0000 0.0000 'International Tables Vol C Tables 4.2.6.8 and 6.1.1.4'
N N 0.0061 0.0033 'International Tables Vol C Tables 4.2.6.8 and 6.1.1.4'
O O 0.0106 0.0060 'International Tables Vol C Tables 4.2.6.8 and 6.1.1.4'

loop_
_geom_angle_atom_site_label_1
_geom_angle_atom_site_label_2
_geom_angle_atom_site_label_3
_geom_angle
_geom_angle_site_symmetry_1
_geom_angle_site_symmetry_3
C8 O1 H1 109.8 . .
C8 O1 H1A 115.6 . .
H1 O1 H1A 116.4 . .
C5 N1 C5 105.25(15) . 2_655
C3 N2 C3 110.03(15) 6 .
C3 N2 H2 124.9 6 .
C3 N2 H2 124.9 . .
C8 C1 C7 120.08(14) . .
C8 C1 H3 120.0 . .
C7 C1 H3 120.0 . .
C3 C2 C5 125.04(12) . .
C3 C2 C9 116.45(12) . .
C5 C2 C9 118.51(11) . .
N2 C3 C2 126.56(12) . .
N2 C3 C10 107.00(11) . .
C2 C3 C10 126.42(12) . .
C4 C4 C5 106.48(8) 2_655 .
C4 C4 H4 126.8 2_655 .
C5 C4 H4 126.8 . .
N1 C5 C2 126.03(12) . .
N1 C5 C4 110.89(12) . .
C2 C5 C4 123.08(12) . .
C11 C6 C9 121.22(14) . .
C11 C6 H6 119.4 . .
C9 C6 H6 119.4 . .
C9 C7 C1 121.04(13) . .
C9 C7 H7 119.5 . .
C1 C7 H7 119.5 . .
O1 C8 C1 120.29(14) . .
O1 C8 C11 120.15(14) . .
C1 C8 C11 119.55(13) . .
C7 C9 C6 118.23(12) . .
C7 C9 C2 120.46(12) . .
C6 C9 C2 121.31(13) . .
C10 C10 C3 107.96(7) 6 .
C10 C10 H10 126.0 6 .
C3 C10 H10 126.0 . .
C6 C11 C8 119.86(14) . .
C6 C11 H11 120.1 . .
C8 C11 H11 120.1 . .
C19 C12 C14 118.48(14) . .
C19 C12 C15 122.22(14) . .
C14 C12 C15 119.29(13) . .
C16 C13 C16 121.9(2) . 6
C16 C13 C14 119.05(11) . .
C16 C13 C14 119.05(11) 6 .
C13 C14 C12 119.41(9) . 6
C13 C14 C12 119.41(9) . .
C12 C14 C12 121.18(18) 6 .
C21 C15 C17 118.82(16) . .
C21 C15 C12 121.63(15) . .
C17 C15 C12 119.52(14) . .
C18 C16 C13 120.74(16) . .
C18 C16 H16 119.6 . .
C13 C16 H16 119.6 . .
C20 C17 C15 119.41(10) . .
C20 C17 C15 119.41(10) . 6
C15 C17 C15 121.13(19) . 6
C16 C18 C19 120.65(15) . .
C16 C18 H18 119.7 . .
C19 C18 H18 119.7 . .
C12 C19 C18 121.67(16) . .
C12 C19 H19 119.2 . .
C18 C19 H19 119.2 . .
C22 C20 C22 121.7(2) . 6
C22 C20 C17 119.12(12) . .
C22 C20 C17 119.12(12) 6 .
C15 C21 C23 121.13(19) . .
C15 C21 H21 119.4 . .
C23 C21 H21 119.4 . .
C23 C22 C20 120.57(18) 6 .
C23 C22 H22 119.7 6 .
C20 C22 H22 119.7 . .
C22 C23 C21 120.89(18) 6 .
C22 C23 H23 119.6 6 .
C21 C23 H23 119.6 . .
C27 N3 C24 95.2(6) . .
C24 N3 C26 112.5(3) . .
C24 C24 C27 107.3(2) 6_565 .
N3 C24 H24 110.7 . .
C24 C24 H24 110.7 6_565 .
C26 C25 C27 120.4(4) . 6_565
C26 C25 C27 120.4(4) 6_565 .
C27 C25 C27 96.1(5) 6_565 .
C26 C25 H25 107.7 6_565 .
C26 C25 H25 107.7 . .
C27 C25 H25 131.8 6_565 .
C27 C25 H25 131.8 . .
C27 C26 C25 105.0(11) . .
C25 C26 N3 126.5(5) . .
C27 C26 H26 137.9 . .
C25 C26 H26 116.9 . .
N3 C26 H26 116.7 . .
C26 C27 N3 140.7(12) . .
C25 C27 C24 114.6(3) . .
N3 C27 H26 116.1 . .
C25 C27 H27 122.9 . .
C24 C27 H27 122.5 . .

loop_
_geom_bond_atom_site_label_1
_geom_bond_atom_site_label_2
_geom_bond_distance
_geom_bond_site_symmetry_2
O1 C8 1.3613(17) .
O1 H1 0.8400 .
O1 H1A 0.8426 .
N1 C5 1.3683(16) .
N1 C5 1.3684(16) 2_655
N2 C3 1.3732(15) 6
N2 C3 1.3733(15) .
N2 H2 0.8904 .
C1 C8 1.389(2) .
C1 C7 1.392(2) .
C1 H3 0.9500 .
C2 C3 1.3988(18) .
C2 C5 1.4023(18) .
C2 C9 1.4997(18) .
C3 C10 1.4289(18) .
C4 C4 1.349(3) 2_655
C4 C5 1.4550(18) .
C4 H4 0.9500 .
C6 C11 1.390(2) .
C6 C9 1.395(2) .
C6 H6 0.9500 .
C7 C9 1.393(2) .
C7 H7 0.9500 .
C8 C11 1.393(2) .
C10 C10 1.369(3) 6
C10 H10 0.9500 .
C11 H11 0.9500 .
C12 C19 1.384(2) .
C12 C14 1.4283(17) .
C12 C15 1.468(2) .
C13 C16 1.413(2) .
C13 C16 1.413(2) 6
C13 C14 1.429(3) .
C14 C12 1.4283(17) 6
C15 C21 1.383(2) .
C15 C17 1.4254(18) .
C16 C18 1.355(3) .
C16 H16 0.9500 .
C17 C20 1.425(3) .
C17 C15 1.4254(18) 6
C18 C19 1.399(3) .
C18 H18 0.9500 .
C19 H19 0.9500 .
C20 C22 1.414(2) .
C20 C22 1.414(2) 6
C21 C23 1.403(3) .
C21 H21 0.9500 .
C22 C23 1.353(3) 6
C22 H22 0.9500 .
C23 C22 1.353(3) 6
C23 H23 0.9500 .
N3 C27 0.800(6) .
N3 C24 1.231(3) .
N3 C26 1.363(5) .
N3 H27 1.0035 .
C24 C24 1.344(3) 6_565
C24 C27 1.527(8) .
C24 H24 0.9500 .
C25 C26 1.213(6) 6_565
C25 C26 1.213(6) .
C25 C27 1.515(6) 6_565
C25 C27 1.515(6) .
C25 H25 0.9500 .
C26 C27 0.646(6) .
C26 H26 0.9500 .
C26 H27 0.9736 .
C27 H26 1.4939 .
C27 H27 0.9500 .

loop_
_geom_hbond_atom_site_label_D
_geom_hbond_atom_site_label_H
_geom_hbond_atom_site_label_A
_geom_hbond_distance_DH
_geom_hbond_distance_HA
_geom_hbond_distance_DA
_geom_hbond_angle_DHA
_geom_hbond_site_symmetry_A
O1 H1A N3 0.84 1.74 2.579(4) 180 .
O1 H1 O1 0.84 1.95 2.779(3) 170 2_656
